data_2012665
loop_
_publ_author_name
'Daran, Jean-Claude'
'Lemoine, Pascale'
'Viossat, Bernard'

_publ_section_title
;Bis(isoquinoline-1-carboxylato-\k^2^<i>O</i>,<i>N</i>)(1,10-phenanthroline-\k^2^<i>N</i>,<i>N</i>')zinc(II)
 dimethylformamide sesquisolvate
;
_journal_issue 4
_journal_name_full 'Acta Crystallographica Section C'
_journal_page_first m210
_journal_page_last m212
_journal_paper_doi 10.1107/S0108270102001932
_journal_volume 58
_journal_year 2002
_chemical_formula_iupac '[Zn (C10 H6 N O2)2 (C12 H8 N2)] , 1.5C3 H7 N O'
_chemical_formula_moiety 'C32 H20 N4 O4 Zn , 1.5C3 H7 N O'
_chemical_formula_sum 'C36.5 H30.5 N5.5 O5.5 Zn'
_chemical_formula_weight 699.55
_chemical_name_systematic
;Bis(isoquinoline-1-carboxylato-\k^2^O,N)(1,10-phenanthroline-\k^2^N,N')zinc(II)
dimethylformamide
 sesquisolvate
;
_space_group_IT_number 14
_symmetry_cell_setting monoclinic
_symmetry_space_group_name_Hall '-P 2ybc'
_symmetry_space_group_name_H-M 'P 1 21/c 1'
_atom_sites_solution_hydrogens geom
_atom_sites_solution_primary direct
_atom_sites_solution_secondary difmap
_cell_angle_alpha 90
_cell_angle_beta 93.220(10)
_cell_angle_gamma 90
_cell_formula_units_Z 4
_cell_length_a 17.077(2)
_cell_length_b 12.7470(10)
_cell_length_c 14.4220(10)
_cell_measurement_reflns_used 8000
_cell_measurement_temperature 170(2)
_cell_measurement_theta_max 26.14
_cell_measurement_theta_min 2.13
_cell_volume 3134.4(5)
_computing_cell_refinement 'IPDS software'
_computing_data_collection 'IPDS software (Stoe & Cie, 1996)'
_computing_data_reduction 'XRED (Stoe & Cie, 1996)'
_computing_molecular_graphics 'CAMERON (Watkin et al., 1996)'
_computing_publication_material 'WinGX (Farrugia, 1999)'
_computing_structure_refinement 'SHELXL97 (Sheldrick, 1997)'
_computing_structure_solution 'SIR92 (Altomare et al., 1994)'
_diffrn_ambient_temperature 170(2)
_diffrn_measured_fraction_theta_full 0.976
_diffrn_measured_fraction_theta_max 0.976
_diffrn_measurement_device_type 'Stoe IPDS'
_diffrn_measurement_method \f
_diffrn_radiation_monochromator graphite
_diffrn_radiation_source 'fine-focus sealed tube'
_diffrn_radiation_type MoK\a
_diffrn_radiation_wavelength 0.71073
_diffrn_reflns_av_R_equivalents 0.033
_diffrn_reflns_av_sigmaI/netI 0.024
_diffrn_reflns_limit_h_max 21
_diffrn_reflns_limit_h_min -20
_diffrn_reflns_limit_k_max 15
_diffrn_reflns_limit_k_min -15
_diffrn_reflns_limit_l_max 17
_diffrn_reflns_limit_l_min -17
_diffrn_reflns_number 24106
_diffrn_reflns_theta_full 26.18
_diffrn_reflns_theta_max 26.14
_diffrn_reflns_theta_min 2.13
_diffrn_standards_interval_count 0
_diffrn_standards_number 0
_exptl_absorpt_coefficient_mu 0.840
_exptl_absorpt_correction_type none
_exptl_crystal_colour colourless
_exptl_crystal_density_diffrn 1.482
_exptl_crystal_density_meas 1.47
_exptl_crystal_density_method 'flotation (CHCl~3~/CH~2~Cl~2~)'
_exptl_crystal_description parallelepiped
_exptl_crystal_F_000 1448
_exptl_crystal_size_max 0.40
_exptl_crystal_size_mid 0.25
_exptl_crystal_size_min 0.20
_refine_diff_density_max 0.39
_refine_diff_density_min -0.36
_refine_ls_extinction_method none
_refine_ls_goodness_of_fit_ref 1.032
_refine_ls_hydrogen_treatment constr
_refine_ls_matrix_type full
_refine_ls_number_parameters 490
_refine_ls_number_reflns 6128
_refine_ls_number_restraints 12
_refine_ls_restrained_S_all 1.046
_refine_ls_R_factor_all 0.040
_refine_ls_R_factor_gt 0.033
_refine_ls_shift/su_max 0.002
_refine_ls_shift/su_mean 0.000
_refine_ls_structure_factor_coef Fsqd
_refine_ls_weighting_details 'calc w = 1/[\s^2^(Fo^2^)+(0.0429P)^2^+1.7050P] where P=(Fo^2^+2Fc^2^)/3'
_refine_ls_weighting_scheme calc
_refine_ls_wR_factor_gt 0.079
_refine_ls_wR_factor_ref 0.082
_reflns_number_gt 5303
_reflns_number_total 6128
_reflns_threshold_expression I>2\s(I)
_cod_data_source_file tr1009.cif
_cod_data_source_block I
_cod_original_cell_volume 3134.2(5)
_cod_original_sg_symbol_H-M 'P 21/c'
_cod_database_code 2012665
_cod_database_fobs_code 2012665

loop_
_symmetry_equiv_pos_as_xyz
'x, y, z'
'-x, y+1/2, -z+1/2'
'-x, -y, -z'
'x, -y-1/2, z-1/2'

loop_
_atom_site_label
_atom_site_fract_x
_atom_site_fract_y
_atom_site_fract_z
_atom_site_U_iso_or_equiv
_atom_site_adp_type
_atom_site_calc_flag
_atom_site_refinement_flags
_atom_site_occupancy
_atom_site_disorder_assembly
_atom_site_disorder_group
_atom_site_type_symbol
Zn1 0.726360(12) 0.102463(17) 0.152204(14) 0.02141(8) Uani d . 1 . . Zn
O1 0.71342(8) -0.05996(11) 0.15910(9) 0.0254(3) Uani d . 1 . . O
N1 0.72212(9) 0.07189(13) 0.29871(10) 0.0221(3) Uani d . 1 . . N
C1 0.70372(10) -0.10158(15) 0.23760(13) 0.0227(4) Uani d . 1 . . C
O2 0.68499(9) -0.19362(11) 0.25019(10) 0.0355(3) Uani d . 1 . . O
C2 0.71527(10) -0.02798(15) 0.32191(13) 0.0209(4) Uani d . 1 . . C
C3 0.71721(10) -0.06084(15) 0.41643(13) 0.0226(4) Uani d . 1 . . C
C4 0.71512(12) -0.16656(17) 0.44631(14) 0.0294(4) Uani d . 1 . . C
H4 0.7133 -0.2202 0.4026 0.035 Uiso calc R 1 . . H
C5 0.71581(13) -0.19070(18) 0.53873(15) 0.0357(5) Uani d . 1 . . C
H5 0.7145 -0.2606 0.5570 0.043 Uiso calc R 1 . . H
C6 0.71849(13) -0.11123(19) 0.60639(15) 0.0373(5) Uani d . 1 . . C
H6 0.7172 -0.1287 0.6689 0.045 Uiso calc R 1 . . H
C7 0.72293(13) -0.00867(19) 0.58067(14) 0.0351(5) Uani d . 1 . . C
H7 0.7262 0.0435 0.6258 0.042 Uiso calc R 1 . . H
C8 0.72262(11) 0.01901(16) 0.48554(13) 0.0267(4) Uani d . 1 . . C
C9 0.72861(13) 0.12423(17) 0.45744(14) 0.0307(4) Uani d . 1 . . C
H9 0.7321 0.1777 0.5014 0.037 Uiso calc R 1 . . H
C10 0.72932(12) 0.14694(16) 0.36552(13) 0.0285(4) Uani d . 1 . . C
H10 0.7349 0.2165 0.3476 0.034 Uiso calc R 1 . . H
O11 0.75991(7) 0.25589(10) 0.17189(9) 0.0244(3) Uani d . 1 . . O
N11 0.84999(9) 0.09486(13) 0.14107(11) 0.0232(3) Uani d . 1 . . N
C11 0.83298(11) 0.27654(16) 0.17765(13) 0.0257(4) Uani d . 1 . . C
O12 0.86124(9) 0.36379(12) 0.19347(13) 0.0431(4) Uani d . 1 . . O
C12 0.88741(11) 0.18316(15) 0.16196(12) 0.0229(4) Uani d . 1 . . C
C13 0.97125(11) 0.18813(16) 0.16832(13) 0.0274(4) Uani d . 1 . . C
C14 1.01524(12) 0.27761(19) 0.19684(16) 0.0361(5) Uani d . 1 . . C
H14 0.9896 0.3393 0.2114 0.043 Uiso calc R 1 . . H
C15 1.09539(13) 0.2737(2) 0.20309(19) 0.0462(6) Uani d . 1 . . C
H15 1.1237 0.3330 0.2220 0.055 Uiso calc R 1 . . H
C16 1.13577(13) 0.1818(2) 0.1815(2) 0.0497(6) Uani d . 1 . . C
H16 1.1903 0.1805 0.1864 0.060 Uiso calc R 1 . . H
C17 1.09527(13) 0.0946(2) 0.15334(19) 0.0451(6) Uani d . 1 . . C
H17 1.1223 0.0342 0.1383 0.054 Uiso calc R 1 . . H
C18 1.01235(12) 0.09497(18) 0.14668(15) 0.0322(5) Uani d . 1 . . C
C19 0.96952(13) 0.00399(18) 0.12151(16) 0.0353(5) Uani d . 1 . . C
H19 0.9954 -0.0570 0.1054 0.042 Uiso calc R 1 . . H
C20 0.89018(12) 0.00630(17) 0.12100(14) 0.0301(4) Uani d . 1 . . C
H20 0.8623 -0.0547 0.1064 0.036 Uiso calc R 1 . . H
N21 0.60127(9) 0.13854(13) 0.13632(11) 0.0236(3) Uani d . 1 . . N
C22 0.55284(12) 0.15906(18) 0.20294(14) 0.0312(4) Uani d . 1 . . C
H22 0.5740 0.1668 0.2634 0.037 Uiso calc R 1 . . H
C23 0.47204(12) 0.16952(18) 0.18687(16) 0.0345(5) Uani d . 1 . . C
H23 0.4402 0.1844 0.2354 0.041 Uiso calc R 1 . . H
C24 0.44048(11) 0.15745(17) 0.09826(15) 0.0316(4) Uani d . 1 . . C
H24 0.3865 0.1620 0.0863 0.038 Uiso calc R 1 . . H
C25 0.46146(12) 0.12839(17) -0.06995(15) 0.0311(4) Uani d . 1 . . C
H25 0.4080 0.1337 -0.0853 0.037 Uiso calc R 1 . . H
C26 0.51149(12) 0.11164(17) -0.13739(14) 0.0315(4) Uani d . 1 . . C
H26 0.4920 0.1069 -0.1988 0.038 Uiso calc R 1 . . H
C27 0.64850(13) 0.08230(16) -0.18388(13) 0.0303(4) Uani d . 1 . . C
H27 0.6315 0.0758 -0.2460 0.036 Uiso calc R 1 . . H
C28 0.72666(12) 0.07363(17) -0.15829(14) 0.0295(4) Uani d . 1 . . C
H28 0.7633 0.0618 -0.2025 0.035 Uiso calc R 1 . . H
C29 0.75047(11) 0.08291(16) -0.06371(13) 0.0256(4) Uani d . 1 . . C
H29 0.8036 0.0773 -0.0465 0.031 Uiso calc R 1 . . H
N30 0.70059(9) 0.09930(12) 0.00194(10) 0.0215(3) Uani d . 1 . . N
C31 0.62336(11) 0.10884(14) -0.02369(12) 0.0212(4) Uani d . 1 . . C
C32 0.59398(12) 0.10095(15) -0.11645(13) 0.0256(4) Uani d . 1 . . C
C33 0.48970(11) 0.13819(16) 0.02538(14) 0.0261(4) Uani d . 1 . . C
C34 0.57026(11) 0.12901(14) 0.04827(13) 0.0216(4) Uani d . 1 . . C
O50 0.92230(12) 0.28564(19) 0.43903(15) 0.0648(6) Uani d D 1 . . O
C50A 0.9353(2) 0.1992(3) 0.4157(2) 0.0477(8) Uani d PD 0.73 A 1 C
H50A 0.8921 0.1626 0.3904 0.057 Uiso calc PR 0.73 A 1 H
N50 1.00252(13) 0.1457(2) 0.41978(15) 0.0497(5) Uani d D 1 . . N
C51A 1.0152(4) 0.0482(4) 0.3812(3) 0.0750(14) Uani d PD 0.73 A 1 C
H511 0.9659 0.0185 0.3594 0.112 Uiso calc PR 0.73 A 1 H
H512 1.0399 0.0030 0.4273 0.112 Uiso calc PR 0.73 A 1 H
H513 1.0485 0.0556 0.3302 0.112 Uiso calc PR 0.73 A 1 H
C52A 1.0737(2) 0.2076(4) 0.4535(3) 0.0592(10) Uani d PD 0.73 A 1 C
H521 1.0575 0.2685 0.4865 0.089 Uiso calc PR 0.73 A 1 H
H522 1.1024 0.2290 0.4013 0.089 Uiso calc PR 0.73 A 1 H
H523 1.1066 0.1647 0.4941 0.089 Uiso calc PR 0.73 A 1 H
C50B 0.9847(6) 0.2334(9) 0.4409(7) 0.057(3) Uani d PD 0.27 A 2 C
H50B 1.0276 0.2719 0.4645 0.068 Uiso calc PR 0.27 A 2 H
C51B 0.9353(6) 0.0646(9) 0.3891(8) 0.056(3) Uani d PD 0.27 A 2 C
H514 0.8860 0.1008 0.3818 0.084 Uiso calc PR 0.27 A 2 H
H515 0.9321 0.0114 0.4358 0.084 Uiso calc PR 0.27 A 2 H
H516 0.9471 0.0327 0.3313 0.084 Uiso calc PR 0.27 A 2 H
C52B 1.0759(6) 0.0826(10) 0.4285(8) 0.060(3) Uani d PD 0.27 A 2 C
H524 1.0656 0.0171 0.4582 0.091 Uiso calc PR 0.27 A 2 H
H525 1.1152 0.1206 0.4650 0.091 Uiso calc PR 0.27 A 2 H
H526 1.0943 0.0696 0.3678 0.091 Uiso calc PR 0.27 A 2 H
N40 0.5000 0.0000 0.5000 0.0426(7) Uani d S 1 . . N
O40 0.5031(4) -0.0095(5) 0.3471(3) 0.0893(17) Uani d P 0.50 B -1 O
C40 0.5000(4) 0.0612(5) 0.4135(4) 0.0610(15) Uani d P 0.50 B -1 C
H40 0.4983 0.1338 0.4071 0.073 Uiso calc PR 0.50 B -1 H
C41 0.4888(4) -0.1052(4) 0.4980(5) 0.0650(17) Uani d P 0.50 B -1 C
H411 0.5386 -0.1401 0.5033 0.097 Uiso calc PR 0.50 B -1 H
H412 0.4616 -0.1245 0.4404 0.097 Uiso calc PR 0.50 B -1 H
H413 0.4581 -0.1255 0.5488 0.097 Uiso calc PR 0.50 B -1 H
C42 0.5023(4) -0.0587(5) 0.4180(4) 0.0571(14) Uani d P 0.50 B -2 C
H421 0.5392 -0.0277 0.3784 0.086 Uiso calc PR 0.50 B -2 H
H422 0.4511 -0.0592 0.3867 0.086 Uiso calc PR 0.50 B -2 H
H423 0.5179 -0.1293 0.4329 0.086 Uiso calc PR 0.50 B -2 H

loop_
_atom_site_aniso_label
_atom_site_aniso_U_11
_atom_site_aniso_U_22
_atom_site_aniso_U_33
_atom_site_aniso_U_12
_atom_site_aniso_U_13
_atom_site_aniso_U_23
Zn1 0.02219(12) 0.02467(13) 0.01718(11) 0.00007(8) -0.00051(7) 0.00068(8)
O1 0.0310(7) 0.0256(7) 0.0193(6) -0.0030(5) -0.0002(5) -0.0030(5)
N1 0.0274(8) 0.0209(8) 0.0179(7) -0.0009(6) -0.0011(6) -0.0001(6)
C1 0.0206(8) 0.0231(9) 0.0242(9) -0.0005(7) -0.0004(7) -0.0024(8)
O2 0.0531(9) 0.0233(8) 0.0301(8) -0.0099(6) 0.0023(6) -0.0044(6)
C2 0.0187(8) 0.0224(9) 0.0214(9) -0.0020(7) -0.0008(7) 0.0005(7)
C3 0.0210(8) 0.0251(10) 0.0217(9) -0.0037(7) -0.0006(7) 0.0002(8)
C4 0.0337(10) 0.0265(11) 0.0277(10) -0.0062(8) -0.0007(8) 0.0027(8)
C5 0.0389(11) 0.0326(12) 0.0350(11) -0.0093(9) -0.0023(9) 0.0118(9)
C6 0.0437(12) 0.0452(14) 0.0226(10) -0.0126(10) -0.0025(9) 0.0107(9)
C7 0.0458(12) 0.0399(13) 0.0193(9) -0.0110(10) -0.0006(8) -0.0003(9)
C8 0.0299(10) 0.0299(11) 0.0202(9) -0.0050(8) -0.0007(7) 0.0009(8)
C9 0.0435(12) 0.0267(11) 0.0216(9) -0.0039(8) -0.0007(8) -0.0050(8)
C10 0.0417(11) 0.0212(10) 0.0223(9) -0.0026(8) -0.0001(8) -0.0012(8)
O11 0.0242(6) 0.0235(7) 0.0258(7) 0.0018(5) 0.0030(5) 0.0023(5)
N11 0.0236(8) 0.0250(8) 0.0207(7) 0.0010(6) 0.0001(6) 0.0009(6)
C11 0.0273(9) 0.0251(10) 0.0250(9) 0.0006(8) 0.0035(7) 0.0023(8)
O12 0.0324(8) 0.0251(8) 0.0721(12) -0.0024(6) 0.0065(8) -0.0069(8)
C12 0.0246(9) 0.0255(10) 0.0185(8) 0.0007(7) 0.0005(7) 0.0023(7)
C13 0.0259(9) 0.0320(11) 0.0243(9) 0.0002(8) 0.0011(7) 0.0049(8)
C14 0.0293(10) 0.0379(13) 0.0408(12) -0.0044(9) 0.0002(9) -0.0004(10)
C15 0.0306(11) 0.0507(15) 0.0568(15) -0.0111(10) -0.0013(10) 0.0024(12)
C16 0.0225(10) 0.0648(18) 0.0614(16) -0.0010(11) 0.0006(10) 0.0096(14)
C17 0.0292(11) 0.0510(15) 0.0557(15) 0.0100(10) 0.0058(10) 0.0065(12)
C18 0.0266(10) 0.0376(12) 0.0327(11) 0.0046(9) 0.0041(8) 0.0041(9)
C19 0.0343(11) 0.0313(12) 0.0405(12) 0.0104(9) 0.0044(9) -0.0019(9)
C20 0.0327(11) 0.0249(10) 0.0329(11) 0.0042(8) 0.0022(8) -0.0021(8)
N21 0.0226(8) 0.0270(8) 0.0213(8) 0.0009(6) 0.0009(6) 0.0000(7)
C22 0.0298(10) 0.0390(12) 0.0251(10) 0.0033(8) 0.0047(8) -0.0018(9)
C23 0.0308(10) 0.0379(12) 0.0359(11) 0.0061(9) 0.0114(9) 0.0006(9)
C24 0.0225(9) 0.0297(11) 0.0427(12) 0.0054(8) 0.0024(8) 0.0044(9)
C25 0.0255(10) 0.0302(11) 0.0363(11) 0.0011(8) -0.0087(8) 0.0022(9)
C26 0.0337(11) 0.0320(11) 0.0274(10) -0.0005(8) -0.0104(8) 0.0010(9)
C27 0.0427(11) 0.0299(11) 0.0180(9) 0.0011(9) -0.0023(8) 0.0004(8)
C28 0.0380(11) 0.0310(11) 0.0199(9) 0.0034(8) 0.0051(8) 0.0007(8)
C29 0.0262(9) 0.0292(11) 0.0215(9) 0.0026(7) 0.0026(7) 0.0005(8)
N30 0.0235(7) 0.0234(8) 0.0174(7) 0.0007(6) -0.0004(6) 0.0010(6)
C31 0.0246(9) 0.0181(9) 0.0205(9) -0.0004(7) -0.0013(7) 0.0011(7)
C32 0.0328(10) 0.0215(9) 0.0220(9) -0.0006(8) -0.0039(7) 0.0027(7)
C33 0.0239(9) 0.0213(9) 0.0328(10) 0.0015(7) -0.0015(8) 0.0029(8)
C34 0.0235(9) 0.0181(9) 0.0230(9) -0.0005(7) -0.0010(7) 0.0019(7)
O50 0.0593(13) 0.0687(15) 0.0670(13) 0.0165(11) 0.0081(10) 0.0065(11)
C50A 0.044(2) 0.058(2) 0.0415(19) -0.0055(18) 0.0044(15) -0.0001(17)
N50 0.0496(13) 0.0626(16) 0.0370(11) 0.0101(11) 0.0028(9) -0.0025(11)
C51A 0.124(4) 0.052(3) 0.051(2) 0.017(3) 0.020(3) -0.003(2)
C52A 0.043(2) 0.084(3) 0.050(2) -0.0006(19) -0.0011(16) 0.004(2)
C50B 0.057(7) 0.072(8) 0.041(5) -0.006(6) -0.004(5) 0.001(5)
C51B 0.060(6) 0.054(6) 0.053(6) -0.014(5) 0.000(5) 0.016(5)
C52B 0.050(6) 0.078(9) 0.053(6) 0.015(6) 0.001(5) 0.010(6)
N40 0.0580(18) 0.0398(16) 0.0299(14) -0.0058(13) 0.0030(12) -0.0022(12)
O40 0.140(5) 0.099(4) 0.028(2) -0.018(3) -0.002(2) 0.005(2)
C40 0.083(4) 0.055(4) 0.045(3) 0.006(3) 0.000(3) 0.009(3)
C41 0.081(4) 0.033(3) 0.082(5) 0.003(3) 0.015(3) -0.005(3)
C42 0.073(4) 0.046(3) 0.051(3) 0.004(3) -0.002(3) -0.008(3)

loop_
_atom_type_symbol
_atom_type_description
_atom_type_scat_dispersion_real
_atom_type_scat_dispersion_imag
_atom_type_scat_source
C C 0.0033 0.0016 'International Tables Vol C Tables 4.2.6.8 and 6.1.1.4'
H H 0.0000 0.0000 'International Tables Vol C Tables 4.2.6.8 and 6.1.1.4'
N N 0.0061 0.0033 'International Tables Vol C Tables 4.2.6.8 and 6.1.1.4'
O O 0.0106 0.0060 'International Tables Vol C Tables 4.2.6.8 and 6.1.1.4'
Zn Zn 0.2839 1.4301 'International Tables Vol C Tables 4.2.6.8 and 6.1.1.4'

loop_
_geom_angle_atom_site_label_1
_geom_angle_atom_site_label_2
_geom_angle_atom_site_label_3
_geom_angle_site_symmetry_1
_geom_angle_site_symmetry_3
_geom_angle
_geom_angle_publ_flag
O11 Zn1 O1 . . 165.63(5) yes
O11 Zn1 N11 . . 77.50(6) yes
O1 Zn1 N11 . . 93.82(6) yes
O11 Zn1 N1 . . 93.51(6) yes
O1 Zn1 N1 . . 76.35(6) yes
N11 Zn1 N1 . . 98.85(6) yes
O11 Zn1 N21 . . 94.45(6) yes
O1 Zn1 N21 . . 96.23(6) yes
N11 Zn1 N21 . . 165.91(6) yes
N1 Zn1 N21 . . 93.12(6) yes
O11 Zn1 N30 . . 101.16(6) yes
O1 Zn1 N30 . . 90.74(5) yes
N11 Zn1 N30 . . 94.00(6) yes
N1 Zn1 N30 . . 162.29(6) yes
N21 Zn1 N30 . . 76.04(6) yes
N1 C2 C1 . . 113.32(15) yes
C1 O1 Zn1 . . 118.48(12) yes
C2 N1 C10 . . 120.26(16) no
C2 N1 Zn1 . . 115.50(12) yes
O2 C1 O1 . . 125.25(18) yes
O2 C1 C2 . . 119.13(17) yes
O1 C1 C2 . . 115.61(16) yes
C10 N1 Zn1 . . 124.17(13) yes
N1 C2 C3 . . 121.82(17) no
C3 C2 C1 . . 124.85(17) no
C4 C3 C8 . . 117.98(17) no
C4 C3 C2 . . 124.85(18) no
C8 C3 C2 . . 117.17(17) no
C5 C4 C3 . . 120.8(2) no
C5 C4 H4 . . 119.6 no
C3 C4 H4 . . 119.6 no
C4 C5 C6 . . 120.8(2) no
C4 C5 H5 . . 119.6 no
C6 C5 H5 . . 119.6 no
C7 C6 C5 . . 120.18(19) no
C7 C6 H6 . . 119.9 no
C5 C6 H6 . . 119.9 no
C6 C7 C8 . . 120.4(2) no
C6 C7 H7 . . 119.8 no
C8 C7 H7 . . 119.8 no
C9 C8 C7 . . 121.36(19) no
C9 C8 C3 . . 118.87(17) no
C7 C8 C3 . . 119.77(19) no
C10 C9 C8 . . 119.31(19) no
C10 C9 H9 . . 120.3 no
C8 C9 H9 . . 120.3 no
C9 C10 N1 . . 122.48(19) no
C9 C10 H10 . . 118.8 no
N1 C10 H10 . . 118.8 no
C11 O11 Zn1 . . 118.08(12) yes
N11 C12 C11 . . 113.91(16) yes
O11 C11 C12 . . 115.43(17) yes
C12 N11 C20 . . 120.81(17) no
C12 N11 Zn1 . . 114.41(12) yes
C20 N11 Zn1 . . 124.62(13) yes
O12 C11 O11 . . 124.92(18) yes
O12 C11 C12 . . 119.64(17) yes
N11 C12 C13 . . 121.46(17) no
C13 C12 C11 . . 124.63(17) no
C14 C13 C18 . . 118.45(19) no
C14 C13 C12 . . 124.58(19) no
C18 C13 C12 . . 116.94(18) no
C15 C14 C13 . . 120.2(2) no
C15 C14 H14 . . 119.9 no
C13 C14 H14 . . 119.9 no
C14 C15 C16 . . 121.2(2) no
C14 C15 H15 . . 119.4 no
C16 C15 H15 . . 119.4 no
C17 C16 C15 . . 120.1(2) no
C17 C16 H16 . . 120.0 no
C15 C16 H16 . . 120.0 no
C16 C17 C18 . . 120.6(2) no
C16 C17 H17 . . 119.7 no
C18 C17 H17 . . 119.7 no
C19 C18 C17 . . 121.2(2) no
C19 C18 C13 . . 119.24(19) no
C17 C18 C13 . . 119.5(2) no
C20 C19 C18 . . 119.2(2) no
C20 C19 H19 . . 120.4 no
C18 C19 H19 . . 120.4 no
C19 C20 N11 . . 122.2(2) no
C19 C20 H20 . . 118.9 no
N11 C20 H20 . . 118.9 no
C22 N21 C34 . . 118.00(16) no
N21 C34 C31 . . 117.61(16) yes
C22 N21 Zn1 . . 127.62(13) yes
C34 N21 Zn1 . . 114.09(12) yes
N21 C22 C23 . . 123.35(19) no
N21 C22 H22 . . 118.3 no
C23 C22 H22 . . 118.3 no
C24 C23 C22 . . 118.66(19) no
C24 C23 H23 . . 120.7 no
C22 C23 H23 . . 120.7 no
C23 C24 C33 . . 119.88(18) no
C23 C24 H24 . . 120.1 no
C33 C24 H24 . . 120.1 no
C26 C25 C33 . . 120.82(18) no
C26 C25 H25 . . 119.6 no
C33 C25 H25 . . 119.6 no
C25 C26 C32 . . 121.31(18) no
C25 C26 H26 . . 119.3 no
C32 C26 H26 . . 119.3 no
C28 C27 C32 . . 120.10(18) no
C28 C27 H27 . . 120.0 no
C32 C27 H27 . . 120.0 no
C27 C28 C29 . . 118.61(18) no
C27 C28 H28 . . 120.7 no
C29 C28 H28 . . 120.7 no
N30 C29 C28 . . 122.95(18) no
N30 C29 H29 . . 118.5 no
C28 C29 H29 . . 118.5 no
C29 N30 C31 . . 118.29(16) no
C29 N30 Zn1 . . 127.53(13) yes
C31 N30 Zn1 . . 114.03(12) yes
N30 C31 C32 . . 122.90(17) no
N30 C31 C34 . . 117.54(16) yes
C32 C31 C34 . . 119.56(17) no
C27 C32 C31 . . 117.14(18) no
C27 C32 C26 . . 123.61(18) no
C31 C32 C26 . . 119.25(18) no
C34 C33 C24 . . 117.34(18) no
C34 C33 C25 . . 119.37(18) no
C24 C33 C25 . . 123.28(18) no
N21 C34 C33 . . 122.73(17) no
C33 C34 C31 . . 119.66(17) no
O50 C50A N50 . . 130.0(4) no
O50 C50A H50A . . 115.0 no
N50 C50A H50A . . 115.0 no
C50B N50 C51A . . 169.9(6) no
C50A N50 C51A . . 126.5(4) no
C50B N50 C52B . . 134.8(8) no
C50A N50 C52B . . 177.0(5) no
C51A N50 C52B . . 53.1(5) no
C50B N50 C52A . . 69.1(6) no
C50A N50 C52A . . 115.0(3) no
C51A N50 C52A . . 117.3(3) no
C52B N50 C52A . . 66.1(6) no
C50B N50 C51B . . 119.1(7) no
C50A N50 C51B . . 73.4(5) no
C51A N50 C51B . . 55.3(5) no
C52B N50 C51B . . 105.3(7) no
C52A N50 C51B . . 171.0(5) no
N50 C51A H511 . . 109.5 no
N50 C51A H512 . . 109.5 no
N50 C51A H513 . . 109.5 no
N50 C52A H521 . . 109.5 no
N50 C52A H522 . . 109.5 no
N50 C52A H523 . . 109.5 no
N50 C50B O50 . . 135.6(10) no
N50 C50B H50B . . 112.2 no
O50 C50B H50B . . 112.2 no
N50 C51B H514 . . 109.5 no
N50 C51B H515 . . 109.5 no
H514 C51B H515 . . 109.5 no
N50 C51B H516 . . 109.5 no
H514 C51B H516 . . 109.5 no
H515 C51B H516 . . 109.5 no
N50 C52B H524 . . 109.5 no
N50 C52B H525 . . 109.5 no
H524 C52B H525 . . 109.5 no
N50 C52B H526 . . 109.5 no
H524 C52B H526 . . 109.5 no
H525 C52B H526 . . 109.5 no
C41 N40 C41 . 3_656 180.0000(10) no
C41 N40 C42 . 3_656 122.4(4) no
C41 N40 C42 3_656 3_656 57.6(4) no
C41 N40 C42 . . 57.6(4) no
C41 N40 C42 3_656 . 122.4(4) no
C42 N40 C42 3_656 . 180.0000(10) no
C41 N40 C40 . . 120.9(4) no
C41 N40 C40 3_656 . 59.1(4) no
C42 N40 C40 3_656 . 115.7(4) no
C42 N40 C40 . . 64.3(4) no
C41 N40 C40 . 3_656 59.1(4) no
C41 N40 C40 3_656 3_656 120.9(4) no
C42 N40 C40 3_656 3_656 64.3(4) no
C42 N40 C40 . 3_656 115.7(4) no
C40 N40 C40 . 3_656 180.0000(10) no
O40 C40 N40 . . 104.8(5) no
O40 C40 H40 . . 127.6 no
N40 C40 H40 . . 127.6 no
N40 C41 H411 . . 109.5 no
N40 C41 H412 . . 109.5 no
N40 C41 H413 . . 109.5 no
N40 C42 H421 . . 109.5 no
N40 C42 H422 . . 109.5 no
H421 C42 H422 . . 109.5 no
N40 C42 H423 . . 109.5 no
H421 C42 H423 . . 109.5 no
H422 C42 H423 . . 109.5 no

loop_
_geom_bond_atom_site_label_1
_geom_bond_atom_site_label_2
_geom_bond_site_symmetry_2
_geom_bond_distance
_geom_bond_publ_flag
Zn1 O11 . 2.0531(14) yes
Zn1 O1 . 2.0851(14) yes
Zn1 N11 . 2.1285(16) yes
Zn1 N1 . 2.1537(15) yes
Zn1 N21 . 2.1845(15) yes
Zn1 N30 . 2.1873(15) yes
O1 C1 . 1.270(2) yes
N1 C2 . 1.323(2) yes
N1 C10 . 1.358(3) no
C1 O2 . 1.232(2) yes
C1 C2 . 1.540(3) yes
C2 C3 . 1.425(3) no
C3 C4 . 1.416(3) no
C3 C8 . 1.424(3) no
C4 C5 . 1.367(3) no
C4 H4 . 0.9300 no
C5 C6 . 1.406(3) no
C5 H5 . 0.9300 no
C6 C7 . 1.362(3) no
C6 H6 . 0.9300 no
C7 C8 . 1.416(3) no
C7 H7 . 0.9300 no
C8 C9 . 1.406(3) no
C9 C10 . 1.358(3) no
C9 H9 . 0.9300 no
C10 H10 . 0.9300 no
O11 C11 . 1.273(2) yes
N11 C12 . 1.321(3) yes
N11 C20 . 1.361(3) no
C11 O12 . 1.229(3) yes
C11 C12 . 1.535(3) yes
C12 C13 . 1.431(3) no
C13 C14 . 1.414(3) no
C13 C18 . 1.423(3) no
C14 C15 . 1.368(3) no
C14 H14 . 0.9300 no
C15 C16 . 1.403(4) no
C15 H15 . 0.9300 no
C16 C17 . 1.359(4) no
C16 H16 . 0.9300 no
C17 C18 . 1.414(3) no
C17 H17 . 0.9300 no
C18 C19 . 1.408(3) no
C19 C20 . 1.355(3) no
C19 H19 . 0.9300 no
C20 H20 . 0.9300 no
N21 C22 . 1.328(2) no
N21 C34 . 1.354(2) yes
C22 C23 . 1.393(3) no
C22 H22 . 0.9300 no
C23 C24 . 1.367(3) no
C23 H23 . 0.9300 no
C24 C33 . 1.404(3) no
C24 H24 . 0.9300 no
C25 C26 . 1.347(3) no
C25 C33 . 1.437(3) no
C25 H25 . 0.9300 no
C26 C32 . 1.430(3) no
C26 H26 . 0.9300 no
C27 C28 . 1.369(3) no
C27 C32 . 1.404(3) no
C27 H27 . 0.9300 no
C28 C29 . 1.406(3) no
C28 H28 . 0.9300 no
C29 N30 . 1.325(2) no
C29 H29 . 0.9300 no
N30 C31 . 1.355(2) yes
C31 C32 . 1.406(3) no
C31 C34 . 1.439(3) yes
C33 C34 . 1.402(3) no
O50 C50A . 1.177(4) no
O50 C50B . 1.256(10) no
C50A N50 . 1.333(4) no
C50A H50A . 0.9300 no
N50 C50B . 1.202(10) no
N50 C51A . 1.383(5) no
N50 C52B . 1.489(9) no
N50 C52A . 1.507(4) no
N50 C51B . 1.589(9) no
C51A H511 . 0.9600 no
C51A H512 . 0.9600 no
C51A H513 . 0.9600 no
C52A H521 . 0.9600 no
C52A H522 . 0.9600 no
C52A H523 . 0.9600 no
C50B H50B . 0.9300 no
C51B H514 . 0.9600 no
C51B H515 . 0.9600 no
C51B H516 . 0.9600 no
C52B H524 . 0.9600 no
C52B H525 . 0.9600 no
C52B H526 . 0.9600 no
N40 C41 . 1.355(6) no
N40 C41 3_656 1.355(6) no
N40 C42 3_656 1.401(6) no
N40 C42 . 1.401(6) no
N40 C40 . 1.472(6) no
N40 C40 3_656 1.472(6) no
O40 C40 . 1.318(8) no
C40 H40 . 0.9300 no
C41 H411 . 0.9600 no
C41 H412 . 0.9600 no
C41 H413 . 0.9600 no
C42 H421 . 0.9600 no
C42 H422 . 0.9600 no
C42 H423 . 0.9600 no

loop_
_geom_torsion_atom_site_label_1
_geom_torsion_atom_site_label_2
_geom_torsion_atom_site_label_3
_geom_torsion_atom_site_label_4
_geom_torsion_site_symmetry_1
_geom_torsion
_geom_torsion_publ_flag
O11 Zn1 O1 C1 . 50.8(3) no
N11 Zn1 O1 C1 . 102.92(13) no
N1 Zn1 O1 C1 . 4.73(13) no
N21 Zn1 O1 C1 . -86.98(13) no
N30 Zn1 O1 C1 . -163.02(13) no
O11 Zn1 N1 C2 . -168.59(13) no
O1 Zn1 N1 C2 . 1.09(12) no
N11 Zn1 N1 C2 . -90.71(13) no
N21 Zn1 N1 C2 . 96.75(13) no
N30 Zn1 N1 C2 . 45.3(3) no
O11 Zn1 N1 C10 . 8.50(16) no
O1 Zn1 N1 C10 . 178.19(16) no
N11 Zn1 N1 C10 . 86.38(16) no
N21 Zn1 N1 C10 . -86.16(16) no
N30 Zn1 N1 C10 . -137.6(2) no
Zn1 O1 C1 O2 . 169.73(15) no
Zn1 O1 C1 C2 . -9.0(2) no
C10 N1 C2 C3 . -1.7(3) no
Zn1 N1 C2 C3 . 175.55(13) no
C10 N1 C2 C1 . 177.23(16) no
Zn1 N1 C2 C1 . -5.56(19) no
O2 C1 C2 N1 . -169.22(17) no
O1 C1 C2 N1 . 9.6(2) no
O2 C1 C2 C3 . 9.6(3) no
O1 C1 C2 C3 . -171.54(17) no
N1 C2 C3 C4 . -175.89(17) no
C1 C2 C3 C4 . 5.3(3) no
N1 C2 C3 C8 . 3.3(3) no
C1 C2 C3 C8 . -175.46(16) no
C8 C3 C4 C5 . 2.0(3) no
C2 C3 C4 C5 . -178.80(19) no
C3 C4 C5 C6 . 0.1(3) no
C4 C5 C6 C7 . -2.1(3) no
C5 C6 C7 C8 . 1.8(3) no
C6 C7 C8 C9 . -178.8(2) no
C6 C7 C8 C3 . 0.3(3) no
C4 C3 C8 C9 . 176.95(18) no
C2 C3 C8 C9 . -2.3(3) no
C4 C3 C8 C7 . -2.2(3) no
C2 C3 C8 C7 . 178.52(18) no
C7 C8 C9 C10 . 179.0(2) no
C3 C8 C9 C10 . -0.2(3) no
C8 C9 C10 N1 . 2.0(3) no
C2 N1 C10 C9 . -1.1(3) no
Zn1 N1 C10 C9 . -178.04(16) no
O1 Zn1 O11 C11 . 47.5(3) no
N11 Zn1 O11 C11 . -6.26(13) no
N1 Zn1 O11 C11 . 92.04(14) no
N21 Zn1 O11 C11 . -174.55(13) no
N30 Zn1 O11 C11 . -97.92(14) no
O11 Zn1 N11 C12 . 7.44(12) no
O1 Zn1 N11 C12 . -160.99(13) no
N1 Zn1 N11 C12 . -84.22(13) no
N21 Zn1 N11 C12 . 63.6(3) no
N30 Zn1 N11 C12 . 108.00(13) no
O11 Zn1 N11 C20 . -177.20(16) no
O1 Zn1 N11 C20 . 14.38(16) no
N1 Zn1 N11 C20 . 91.15(16) no
N21 Zn1 N11 C20 . -121.0(3) no
N30 Zn1 N11 C20 . -76.63(16) no
Zn1 O11 C11 O12 . -176.58(17) no
Zn1 O11 C11 C12 . 4.2(2) no
C20 N11 C12 C13 . -2.8(3) no
Zn1 N11 C12 C13 . 172.77(14) no
C20 N11 C12 C11 . 176.96(17) no
Zn1 N11 C12 C11 . -7.47(19) no
O12 C11 C12 N11 . -176.81(18) no
O11 C11 C12 N11 . 2.4(2) no
O12 C11 C12 C13 . 2.9(3) no
O11 C11 C12 C13 . -177.81(17) no
N11 C12 C13 C14 . -175.18(19) no
C11 C12 C13 C14 . 5.1(3) no
N11 C12 C13 C18 . 3.0(3) no
C11 C12 C13 C18 . -176.74(18) no
C18 C13 C14 C15 . 0.1(3) no
C12 C13 C14 C15 . 178.2(2) no
C13 C14 C15 C16 . 0.1(4) no
C14 C15 C16 C17 . 0.3(4) no
C15 C16 C17 C18 . -0.8(4) no
C16 C17 C18 C19 . -177.2(2) no
C16 C17 C18 C13 . 1.0(4) no
C14 C13 C18 C19 . 177.7(2) no
C12 C13 C18 C19 . -0.6(3) no
C14 C13 C18 C17 . -0.6(3) no
C12 C13 C18 C17 . -178.9(2) no
C17 C18 C19 C20 . 176.4(2) no
C13 C18 C19 C20 . -1.9(3) no
C18 C19 C20 N11 . 2.2(3) no
C12 N11 C20 C19 . 0.1(3) no
Zn1 N11 C20 C19 . -174.98(16) no
O11 Zn1 N21 C22 . -78.71(18) no
O1 Zn1 N21 C22 . 91.66(18) no
N11 Zn1 N21 C22 . -133.1(3) no
N1 Zn1 N21 C22 . 15.06(18) no
N30 Zn1 N21 C22 . -179.12(19) no
O11 Zn1 N21 C34 . 107.59(13) no
O1 Zn1 N21 C34 . -82.04(13) no
N11 Zn1 N21 C34 . 53.2(3) no
N1 Zn1 N21 C34 . -158.64(13) no
N30 Zn1 N21 C34 . 7.17(13) no
C34 N21 C22 C23 . 1.0(3) no
Zn1 N21 C22 C23 . -172.44(16) no
N21 C22 C23 C24 . 0.5(3) no
C22 C23 C24 C33 . -2.0(3) no
C33 C25 C26 C32 . 1.3(3) no
C32 C27 C28 C29 . 0.5(3) no
C27 C28 C29 N30 . 0.3(3) no
C28 C29 N30 C31 . -0.9(3) no
C28 C29 N30 Zn1 . 174.42(15) no
O11 Zn1 N30 C29 . 85.98(17) no
O1 Zn1 N30 C29 . -85.93(17) no
N11 Zn1 N30 C29 . 7.95(17) no
N1 Zn1 N30 C29 . -128.6(2) no
N21 Zn1 N30 C29 . 177.84(17) no
O11 Zn1 N30 C31 . -98.55(13) no
O1 Zn1 N30 C31 . 89.54(13) no
N11 Zn1 N30 C31 . -176.58(13) no
N1 Zn1 N30 C31 . 46.9(3) no
N21 Zn1 N30 C31 . -6.69(12) no
C29 N30 C31 C32 . 0.7(3) no
Zn1 N30 C31 C32 . -175.20(14) no
C29 N30 C31 C34 . -178.60(17) no
Zn1 N30 C31 C34 . 5.5(2) no
C28 C27 C32 C31 . -0.7(3) no
C28 C27 C32 C26 . 179.6(2) no
N30 C31 C32 C27 . 0.0(3) no
C34 C31 C32 C27 . 179.35(17) no
N30 C31 C32 C26 . 179.77(18) no
C34 C31 C32 C26 . -0.9(3) no
C25 C26 C32 C27 . 179.3(2) no
C25 C26 C32 C31 . -0.4(3) no
C23 C24 C33 C34 . 1.9(3) no
C23 C24 C33 C25 . -177.7(2) no
C26 C25 C33 C34 . -0.7(3) no
C26 C25 C33 C24 . 178.9(2) no
C22 N21 C34 C33 . -1.1(3) no
Zn1 N21 C34 C33 . 173.29(14) no
C22 N21 C34 C31 . 178.80(18) no
Zn1 N21 C34 C31 . -6.8(2) no
C24 C33 C34 N21 . -0.4(3) no
C25 C33 C34 N21 . 179.21(18) no
C24 C33 C34 C31 . 179.74(18) no
C25 C33 C34 C31 . -0.7(3) no
N30 C31 C34 N21 . 0.9(3) no
C32 C31 C34 N21 . -178.43(17) no
N30 C31 C34 C33 . -179.20(17) no
C32 C31 C34 C33 . 1.4(3) no
C50B O50 C50A N50 . 0.9(7) no
O50 C50A N50 C50B . -1.0(8) no
O50 C50A N50 C51A . -172.1(4) no
O50 C50A N50 C52A . -4.7(5) no
O50 C50A N50 C51B . 171.8(6) no
C50A N50 C50B O50 . 1.0(8) no
C51A N50 C50B O50 . 46(4) no
C52B N50 C50B O50 . -174.9(10) no
C52A N50 C50B O50 . 177.4(14) no
C51B N50 C50B O50 . -6.9(16) no
C50A O50 C50B N50 . -1.1(8) no
C41 N40 C40 O40 . -11.8(7) no
C41 N40 C40 O40 3_656 168.2(7) no
C42 N40 C40 O40 3_656 179.4(5) no
C42 N40 C40 O40 . -0.6(5) no
